data_7013124
loop_
_publ_author_name
'Depree, Craig V.'
'Beckmann, Udo'
'Heslop, Katie'
'Brooker, Sally'

_publ_section_title
;
 Monomeric, trimeric and polymeric assemblies of dicopper(ii) complexes
 of a triazolate-containing Schiff-base macrocycleElectronic
 supplementary information (ESI) available: Geometric data for
 complexes 1?6. See http://www.rsc.org/suppdata/dt/b3/b304658c/
;
_journal_issue 15
_journal_name_full 'Dalton Transactions'
_journal_page_first 3071
_journal_paper_doi 10.1039/b304658c
_journal_year 2003
_chemical_formula_sum 'C38 H50 Cl2 Cu4 N22 O9 S2'
_chemical_formula_weight 1348.18
_chemical_name_systematic
; 
? 
;
_space_group_IT_number 2
_symmetry_cell_setting triclinic
_symmetry_space_group_name_Hall '-P 1'
_symmetry_space_group_name_H-M 'P -1'
_atom_sites_solution_hydrogens geom
_atom_sites_solution_primary direct
_atom_sites_solution_secondary difmap
_audit_creation_method SHELXL-97
_cell_angle_alpha 102.925(4)
_cell_angle_beta 96.256(4)
_cell_angle_gamma 112.461(4)
_cell_formula_units_Z 2
_cell_length_a 12.203(3)
_cell_length_b 15.172(4)
_cell_length_c 15.802(4)
_cell_measurement_temperature 168(2)
_cell_volume 2573.1(11)
_computing_cell_refinement 'Bruker XSCANS'
_computing_data_collection 'Bruker XSCANS'
_computing_data_reduction 'Bruker SHELXTL'
_computing_molecular_graphics 'Bruker SHELXTL'
_computing_publication_material 'Bruker SHELXTL'
_computing_structure_refinement 'SHELXL-97 (Sheldrick, 1997)'
_computing_structure_solution 'SHELXS-97 (Sheldrick, 1990)'
_diffrn_ambient_temperature 168(2)
_diffrn_measured_fraction_theta_full 0.970
_diffrn_measured_fraction_theta_max 0.970
_diffrn_measurement_device_type 'Bruker P4'
_diffrn_measurement_method '\w scans'
_diffrn_radiation_monochromator graphite
_diffrn_radiation_source 'fine-focus sealed tube'
_diffrn_radiation_type MoK\a
_diffrn_radiation_wavelength 0.71073
_diffrn_reflns_av_R_equivalents 0.0196
_diffrn_reflns_av_sigmaI/netI 0.0209
_diffrn_reflns_limit_h_max 15
_diffrn_reflns_limit_h_min -15
_diffrn_reflns_limit_k_max 18
_diffrn_reflns_limit_k_min -18
_diffrn_reflns_limit_l_max 19
_diffrn_reflns_limit_l_min -14
_diffrn_reflns_number 28660
_diffrn_reflns_theta_full 26.43
_diffrn_reflns_theta_max 26.43
_diffrn_reflns_theta_min 2.04
_exptl_absorpt_coefficient_mu 1.891
_exptl_absorpt_correction_T_max 1.00
_exptl_absorpt_correction_T_min 0.88
_exptl_absorpt_correction_type multi-scan
_exptl_absorpt_process_details SADABS
_exptl_crystal_colour Green
_exptl_crystal_density_diffrn 1.740
_exptl_crystal_density_method 'not measured'
_exptl_crystal_description Block
_exptl_crystal_F_000 1372
_exptl_crystal_size_max .8
_exptl_crystal_size_mid .5
_exptl_crystal_size_min .4
_refine_diff_density_max 3.700
_refine_diff_density_min -1.231
_refine_diff_density_rms 0.097
_refine_ls_extinction_method none
_refine_ls_goodness_of_fit_ref 1.046
_refine_ls_hydrogen_treatment mixed
_refine_ls_matrix_type full
_refine_ls_number_parameters 711
_refine_ls_number_reflns 10278
_refine_ls_number_restraints 0
_refine_ls_restrained_S_all 1.046
_refine_ls_R_factor_all 0.0449
_refine_ls_R_factor_gt 0.0382
_refine_ls_shift/su_max 0.000
_refine_ls_shift/su_mean 0.000
_refine_ls_structure_factor_coef Fsqd
_refine_ls_weighting_details 'calc w=1/[\s^2^(Fo^2^)+(0.0605P)^2^+5.1108P] where P=(Fo^2^+2Fc^2^)/3'
_refine_ls_weighting_scheme calc
_refine_ls_wR_factor_gt 0.1062
_refine_ls_wR_factor_ref 0.1099
_reflns_number_gt 8911
_reflns_number_total 10278
_reflns_threshold_expression >2sigma(I)
_cod_data_source_file b304658c.txt
_cod_data_source_block cutd
_cod_depositor_comments
;
The following automatic conversions were performed:
'_symmetry_cell_setting' value 'Triclinic' changed to 'triclinic'
according to '/home/saulius/struct/CIF-dictionaries/cif_core.dic'
dictionary named 'cif_core.dic' version 2.4.1 from
2010-06-29.

'_exptl_absorpt_correction_type' value 'multiscan' changed to
'multi-scan' according to
'/home/saulius/struct/CIF-dictionaries/cif_core.dic' dictionary named
'cif_core.dic' version 2.4.1 from 2010-06-29.

Automatic conversion script
Id: cif_fix_enum 1527 2010-12-29 10:47:43Z saulius 
;
_cod_original_cell_volume 2572.9(12)
_cod_original_sg_symbol_H-M P-1
_cod_database_code 7013124

loop_
_symmetry_equiv_pos_as_xyz
'x, y, z'
'-x, -y, -z'

loop_
_atom_site_label
_atom_site_type_symbol
_atom_site_fract_x
_atom_site_fract_y
_atom_site_fract_z
_atom_site_U_iso_or_equiv
_atom_site_adp_type
_atom_site_occupancy
_atom_site_symmetry_multiplicity
_atom_site_calc_flag
_atom_site_refinement_flags
_atom_site_disorder_assembly
_atom_site_disorder_group
Cu1 Cu 0.36024(3) 0.20395(3) 0.44498(2) 0.01715(10) Uani 1 1 d . . .
Cu2 Cu 0.65051(3) 0.18543(3) 0.35364(2) 0.01771(10) Uani 1 1 d . . .
N1 N 0.4572(2) 0.26594(19) 0.36578(17) 0.0178(5) Uani 1 1 d . . .
N2 N 0.5568(2) 0.26224(19) 0.33986(16) 0.0175(5) Uani 1 1 d . . .
N3 N 0.5694(2) 0.4160(2) 0.35093(18) 0.0207(5) Uani 1 1 d . . .
N4 N 0.3264(2) 0.3255(2) 0.45876(18) 0.0208(6) Uani 1 1 d . . .
N5 N 0.3314(2) 0.1882(2) 0.56387(18) 0.0215(6) Uani 1 1 d . . .
N6 N 0.4598(2) 0.13230(19) 0.46460(17) 0.0177(5) Uani 1 1 d . . .
N7 N 0.5524(2) 0.12234(19) 0.43212(17) 0.0175(5) Uani 1 1 d . . .
N8 N 0.5767(2) 0.1132(2) 0.57139(17) 0.0205(5) Uani 1 1 d . . .
N9 N 0.7699(2) 0.1493(2) 0.41642(18) 0.0207(5) Uani 1 1 d . . .
N10 N 0.7768(2) 0.3010(2) 0.32781(17) 0.0189(5) Uani 1 1 d . . .
C3 C 0.6218(3) 0.3519(2) 0.33262(19) 0.0185(6) Uani 1 1 d . . .
C5 C 0.4675(3) 0.3580(2) 0.3727(2) 0.0191(6) Uani 1 1 d . . .
C6 C 0.3793(3) 0.3854(2) 0.4157(2) 0.0205(6) Uani 1 1 d . . .
C7 C 0.3619(3) 0.4750(3) 0.4065(2) 0.0278(7) Uani 1 1 d . . .
H7A H 0.2882 0.4544 0.3614 0.033 Uiso 1 1 calc R . .
H7B H 0.4322 0.5188 0.3885 0.033 Uiso 1 1 calc R . .
H7C H 0.3539 0.5109 0.4637 0.033 Uiso 1 1 calc R . .
C8 C 0.2358(3) 0.3362(3) 0.5097(2) 0.0268(7) Uani 1 1 d . . .
H8A H 0.1537 0.2868 0.4762 0.032 Uiso 1 1 calc R . .
H8B H 0.2381 0.4035 0.5173 0.032 Uiso 1 1 calc R . .
C9 C 0.2599(4) 0.3211(3) 0.5999(3) 0.0327(8) Uani 1 1 d . . .
H9A H 0.2059 0.3403 0.6349 0.039 Uiso 1 1 calc R . .
H9B H 0.3444 0.3680 0.6303 0.039 Uiso 1 1 calc R . .
C10 C 0.2435(3) 0.2178(3) 0.6037(3) 0.0301(8) Uani 1 1 d . . .
H10A H 0.2532 0.2169 0.6665 0.036 Uiso 1 1 calc R . .
H10B H 0.1603 0.1690 0.5719 0.036 Uiso 1 1 calc R . .
C11 C 0.3946(3) 0.1332(3) 0.6900(2) 0.0311(8) Uani 1 1 d . . .
H11A H 0.4092 0.1947 0.7351 0.037 Uiso 1 1 calc R . .
H11B H 0.4585 0.1115 0.7045 0.037 Uiso 1 1 calc R . .
H11C H 0.3155 0.0812 0.6886 0.037 Uiso 1 1 calc R . .
C12 C 0.3953(3) 0.1515(2) 0.6016(2) 0.0207(6) Uani 1 1 d . . .
C13 C 0.4770(3) 0.1277(2) 0.5477(2) 0.0188(6) Uani 1 1 d . . .
C15 C 0.6206(3) 0.1123(2) 0.4974(2) 0.0182(6) Uani 1 1 d . . .
C16 C 0.7412(3) 0.1200(2) 0.4838(2) 0.0211(6) Uani 1 1 d . . .
C17 C 0.8200(3) 0.1002(3) 0.5479(2) 0.0303(8) Uani 1 1 d . . .
H17A H 0.7701 0.0586 0.5808 0.036 Uiso 1 1 calc R . .
H17B H 0.8792 0.1634 0.5896 0.036 Uiso 1 1 calc R . .
H17C H 0.8629 0.0653 0.5157 0.036 Uiso 1 1 calc R . .
C18 C 0.8919(3) 0.1718(3) 0.3985(2) 0.0279(7) Uani 1 1 d . . .
H18A H 0.9057 0.1104 0.3879 0.033 Uiso 1 1 calc R . .
H18B H 0.9531 0.2215 0.4516 0.033 Uiso 1 1 calc R . .
C19 C 0.9096(3) 0.2112(3) 0.3196(2) 0.0276(7) Uani 1 1 d . . .
H19A H 0.8482 0.1606 0.2671 0.033 Uiso 1 1 calc R . .
H19B H 0.9905 0.2187 0.3083 0.033 Uiso 1 1 calc R . .
C20 C 0.9011(3) 0.3100(3) 0.3264(2) 0.0247(7) Uani 1 1 d . . .
H20A H 0.9572 0.3603 0.3814 0.030 Uiso 1 1 calc R . .
H20B H 0.9268 0.3334 0.2752 0.030 Uiso 1 1 calc R . .
C21 C 0.8231(3) 0.4658(3) 0.3031(2) 0.0283(7) Uani 1 1 d . . .
H21A H 0.7714 0.4904 0.2729 0.034 Uiso 1 1 calc R . .
H21B H 0.8783 0.4545 0.2658 0.034 Uiso 1 1 calc R . .
H21C H 0.8704 0.5152 0.3601 0.034 Uiso 1 1 calc R . .
C22 C 0.7460(3) 0.3709(2) 0.31901(19) 0.0197(6) Uani 1 1 d . . .
Cu3 Cu -0.14715(3) 0.25763(3) 0.04791(2) 0.01892(10) Uani 1 1 d . . .
Cu4 Cu 0.16052(3) 0.21541(3) 0.10383(2) 0.02089(10) Uani 1 1 d . . .
N11 N -0.0922(2) 0.1554(2) -0.00471(17) 0.0184(5) Uani 1 1 d . . .
N12 N 0.0046(2) 0.13664(19) 0.01565(17) 0.0183(5) Uani 1 1 d . . .
N13 N -0.0588(2) 0.0805(2) -0.13150(18) 0.0229(6) Uani 1 1 d . . .
N14 N -0.2464(2) 0.2080(2) -0.07633(18) 0.0250(6) Uani 1 1 d . . .
N15 N -0.1459(3) 0.3941(2) 0.0641(2) 0.0265(6) Uani 1 1 d . . .
N16 N 0.0147(2) 0.3419(2) 0.12770(17) 0.0197(5) Uani 1 1 d . . .
N17 N 0.1163(2) 0.3284(2) 0.14210(17) 0.0210(6) Uani 1 1 d . . .
N18 N 0.1721(3) 0.4896(2) 0.15137(19) 0.0276(6) Uani 1 1 d . . .
N19 N 0.3263(2) 0.3303(2) 0.13629(18) 0.0269(6) Uani 1 1 d . . .
N20 N 0.2116(3) 0.1286(2) 0.01599(19) 0.0246(6) Uani 1 1 d . . .
C23 C 0.0222(3) 0.0932(2) -0.0611(2) 0.0200(6) Uani 1 1 d . . .
C25 C -0.1271(3) 0.1217(2) -0.0925(2) 0.0207(6) Uani 1 1 d . . .
C26 C -0.2220(3) 0.1469(3) -0.1320(2) 0.0251(7) Uani 1 1 d . . .
C27 C -0.2753(4) 0.1042(4) -0.2291(2) 0.0398(10) Uani 1 1 d . . .
H27A H -0.3594 0.0552 -0.2388 0.048 Uiso 1 1 calc R . .
H27B H -0.2278 0.0716 -0.2577 0.048 Uiso 1 1 calc R . .
H27C H -0.2740 0.1576 -0.2549 0.048 Uiso 1 1 calc R . .
C28 C -0.3371(4) 0.2444(4) -0.1027(3) 0.0407(10) Uani 1 1 d . . .
H28A H -0.4152 0.1868 -0.1332 0.049 Uiso 1 1 calc R . .
H28B H -0.3097 0.2831 -0.1451 0.049 Uiso 1 1 calc R . .
C29 C -0.3564(4) 0.3097(3) -0.0229(3) 0.0378(9) Uani 1 1 d . . .
H29A H -0.4264 0.3233 -0.0432 0.045 Uiso 1 1 calc R . .
H29B H -0.3793 0.2710 0.0201 0.045 Uiso 1 1 calc R . .
C30 C -0.2512(4) 0.4080(3) 0.0258(3) 0.0367(9) Uani 1 1 d . . .
H30A H -0.2279 0.4484 -0.0159 0.044 Uiso 1 1 calc R . .
H30B H -0.2766 0.4448 0.0739 0.044 Uiso 1 1 calc R . .
C31 C -0.0178(4) 0.5761(3) 0.1230(3) 0.0443(11) Uani 1 1 d . . .
H31A H -0.0628 0.5860 0.0735 0.053 Uiso 1 1 calc R . .
H31B H 0.0695 0.6145 0.1295 0.053 Uiso 1 1 calc R . .
H31C H -0.0421 0.5986 0.1780 0.053 Uiso 1 1 calc R . .
C32 C -0.0451(3) 0.4684(3) 0.1051(2) 0.0286(8) Uani 1 1 d . . .
C33 C 0.0506(3) 0.4379(2) 0.1331(2) 0.0247(7) Uani 1 1 d . . .
C35 C 0.2081(3) 0.4168(2) 0.1552(2) 0.0235(7) Uani 1 1 d . . .
C36 C 0.3299(3) 0.4173(3) 0.1573(2) 0.0292(8) Uani 1 1 d . . .
C37 C 0.4394(4) 0.5130(3) 0.1770(3) 0.0439(10) Uani 1 1 d . . .
H37A H 0.4619 0.5237 0.1212 0.053 Uiso 1 1 calc R . .
H37B H 0.5069 0.5105 0.2147 0.053 Uiso 1 1 calc R . .
H37C H 0.4216 0.5679 0.2081 0.053 Uiso 1 1 calc R . .
C38 C 0.4353(3) 0.3136(3) 0.1249(2) 0.0352(9) Uani 1 1 d . . .
H38A H 0.5028 0.3585 0.1763 0.042 Uiso 1 1 calc R . .
H38B H 0.4597 0.3299 0.0706 0.042 Uiso 1 1 calc R . .
C39 C 0.4131(3) 0.2067(4) 0.1173(3) 0.0396(10) Uani 1 1 d . . .
H39A H 0.3740 0.1873 0.1660 0.047 Uiso 1 1 calc R . .
H39B H 0.4926 0.2029 0.1262 0.047 Uiso 1 1 calc R . .
C40 C 0.3345(3) 0.1314(3) 0.0295(3) 0.0362(9) Uani 1 1 d . . .
H40A H 0.3726 0.1496 -0.0200 0.043 Uiso 1 1 calc R . .
H40B H 0.3289 0.0645 0.0292 0.043 Uiso 1 1 calc R . .
C41 C 0.1562(4) 0.0210(3) -0.1384(3) 0.0329(8) Uani 1 1 d . . .
H41A H 0.1481 -0.0431 -0.1300 0.039 Uiso 1 1 calc R . .
H41B H 0.2378 0.0569 -0.1475 0.039 Uiso 1 1 calc R . .
H41C H 0.0956 0.0094 -0.1906 0.039 Uiso 1 1 calc R . .
C42 C 0.1367(3) 0.0811(2) -0.0585(2) 0.0236(7) Uani 1 1 d . . .
S50 S 0.15155(7) 0.08315(6) 0.35760(5) 0.02266(17) Uani 1 1 d . . .
C50 C 0.1568(3) 0.1319(2) 0.2746(2) 0.0195(6) Uani 1 1 d . . .
N50 N 0.1584(3) 0.1655(2) 0.21618(19) 0.0275(6) Uani 1 1 d . . .
S60 S 0.57661(8) 0.05521(6) 0.19826(6) 0.02651(18) Uani 1 1 d . . .
C60 C 0.6622(3) 0.1303(2) 0.1480(2) 0.0216(7) Uani 1 1 d . . .
N60 N 0.7243(3) 0.1846(2) 0.11486(19) 0.0254(6) Uani 1 1 d . . .
Cl1 Cl -0.27949(8) 0.66554(7) 0.10348(6) 0.0329(2) Uani 1 1 d . . .
O11 O -0.2549(3) 0.6332(3) 0.1782(2) 0.0475(7) Uani 1 1 d . . .
O12 O -0.1763(3) 0.6973(3) 0.0646(2) 0.0507(8) Uani 1 1 d . . .
O13 O -0.3723(3) 0.5797(3) 0.0373(2) 0.0693(11) Uani 1 1 d . . .
O14 O -0.3251(5) 0.7383(3) 0.1240(3) 0.0811(13) Uani 1 1 d . . .
Cl2 Cl 0.15661(9) 0.59320(7) 0.43194(6) 0.0372(2) Uani 1 1 d . . .
O21 O 0.2809(3) 0.6646(2) 0.4594(2) 0.0442(7) Uani 1 1 d . . .
O22 O 0.1314(3) 0.5354(2) 0.34128(18) 0.0432(7) Uani 1 1 d . . .
O23 O 0.0789(3) 0.6433(3) 0.4449(3) 0.0584(9) Uani 1 1 d . . .
O24 O 0.1378(3) 0.5263(2) 0.4855(2) 0.0505(8) Uani 1 1 d . . .
O50 O -0.0270(5) 0.8199(5) 0.2812(3) 0.0493(17) Uani 0.50 1 d P . .
H50A H -0.0888 0.7807 0.2411 0.059 Uiso 0.50 1 d P . .
H50B H -0.0054 0.8558 0.2470 0.059 Uiso 0.50 1 d P . .
O60 O 0.3446(5) 0.6821(3) 0.2837(3) 0.0360(13) Uani 0.50 1 d P . .
H60A H 0.3299 0.6611 0.3285 0.043 Uiso 0.50 1 d P . .
H60B H 0.2890 0.6958 0.2640 0.043 Uiso 0.50 1 d P . .

loop_
_atom_site_aniso_label
_atom_site_aniso_U_11
_atom_site_aniso_U_22
_atom_site_aniso_U_33
_atom_site_aniso_U_23
_atom_site_aniso_U_13
_atom_site_aniso_U_12
Cu1 0.01592(18) 0.0207(2) 0.01672(18) 0.00622(14) 0.00438(14) 0.00895(15)
Cu2 0.01511(18) 0.0209(2) 0.01983(19) 0.00799(15) 0.00485(14) 0.00894(15)
N1 0.0159(12) 0.0209(13) 0.0178(12) 0.0056(10) 0.0032(10) 0.0090(11)
N2 0.0157(12) 0.0216(13) 0.0156(12) 0.0045(10) 0.0039(10) 0.0085(11)
N3 0.0205(13) 0.0221(14) 0.0220(13) 0.0090(11) 0.0064(11) 0.0095(11)
N4 0.0175(13) 0.0224(14) 0.0229(13) 0.0048(11) 0.0042(11) 0.0098(11)
N5 0.0190(13) 0.0255(14) 0.0197(13) 0.0060(11) 0.0061(11) 0.0089(11)
N6 0.0172(13) 0.0198(13) 0.0163(12) 0.0051(10) 0.0038(10) 0.0078(11)
N7 0.0145(12) 0.0178(13) 0.0202(13) 0.0064(10) 0.0029(10) 0.0064(10)
N8 0.0199(13) 0.0206(13) 0.0210(13) 0.0082(11) 0.0021(11) 0.0078(11)
N9 0.0168(13) 0.0243(14) 0.0232(13) 0.0066(11) 0.0042(11) 0.0109(11)
N10 0.0180(13) 0.0226(13) 0.0163(12) 0.0040(10) 0.0058(10) 0.0090(11)
C3 0.0208(15) 0.0214(16) 0.0145(14) 0.0055(12) 0.0035(12) 0.0099(13)
C5 0.0192(15) 0.0225(16) 0.0166(14) 0.0055(12) 0.0019(12) 0.0102(13)
C6 0.0187(15) 0.0223(16) 0.0208(15) 0.0047(12) 0.0018(12) 0.0105(13)
C7 0.0312(19) 0.0300(18) 0.0329(19) 0.0153(15) 0.0131(15) 0.0189(15)
C8 0.0222(17) 0.0284(18) 0.0352(19) 0.0095(15) 0.0129(14) 0.0145(14)
C9 0.039(2) 0.0312(19) 0.0329(19) 0.0070(15) 0.0178(16) 0.0178(17)
C10 0.0296(18) 0.040(2) 0.0327(19) 0.0163(16) 0.0176(15) 0.0213(17)
C11 0.0327(19) 0.043(2) 0.0227(17) 0.0154(15) 0.0092(15) 0.0167(17)
C12 0.0198(15) 0.0200(15) 0.0180(15) 0.0044(12) 0.0036(12) 0.0045(13)
C13 0.0167(15) 0.0174(15) 0.0185(15) 0.0053(12) 0.0018(12) 0.0038(12)
C15 0.0173(15) 0.0155(14) 0.0197(15) 0.0045(12) 0.0008(12) 0.0058(12)
C16 0.0188(15) 0.0203(15) 0.0240(16) 0.0060(12) 0.0008(12) 0.0091(13)
C17 0.0251(18) 0.042(2) 0.0332(19) 0.0197(16) 0.0059(15) 0.0190(16)
C18 0.0187(16) 0.037(2) 0.0343(19) 0.0135(15) 0.0079(14) 0.0159(15)
C19 0.0227(17) 0.0334(19) 0.0305(18) 0.0089(15) 0.0088(14) 0.0150(15)
C20 0.0164(15) 0.0298(18) 0.0287(17) 0.0085(14) 0.0079(13) 0.0097(14)
C21 0.0276(18) 0.0272(18) 0.0353(19) 0.0131(15) 0.0143(15) 0.0128(15)
C22 0.0213(16) 0.0238(16) 0.0131(14) 0.0040(12) 0.0052(12) 0.0090(13)
Cu3 0.01888(19) 0.0239(2) 0.01771(19) 0.00709(15) 0.00516(15) 0.01193(16)
Cu4 0.01654(19) 0.0310(2) 0.01838(19) 0.00941(16) 0.00414(15) 0.01200(17)
N11 0.0153(12) 0.0232(13) 0.0176(12) 0.0070(10) 0.0034(10) 0.0085(11)
N12 0.0174(13) 0.0206(13) 0.0202(13) 0.0077(10) 0.0054(10) 0.0099(11)
N13 0.0197(13) 0.0242(14) 0.0211(13) 0.0025(11) 0.0048(11) 0.0074(11)
N14 0.0189(14) 0.0404(17) 0.0216(14) 0.0121(12) 0.0046(11) 0.0167(13)
N15 0.0315(16) 0.0318(16) 0.0306(15) 0.0162(13) 0.0171(13) 0.0215(14)
N16 0.0197(13) 0.0219(14) 0.0181(12) 0.0061(10) 0.0070(10) 0.0085(11)
N17 0.0187(13) 0.0272(14) 0.0157(12) 0.0068(11) 0.0041(10) 0.0075(11)
N18 0.0301(16) 0.0240(15) 0.0215(14) 0.0015(11) 0.0111(12) 0.0054(12)
N19 0.0158(13) 0.0429(18) 0.0182(13) 0.0088(12) 0.0022(11) 0.0086(13)
N20 0.0228(14) 0.0342(16) 0.0274(15) 0.0154(12) 0.0104(12) 0.0180(13)
C23 0.0209(16) 0.0175(15) 0.0229(15) 0.0061(12) 0.0074(12) 0.0086(13)
C25 0.0165(15) 0.0246(16) 0.0183(15) 0.0040(12) 0.0033(12) 0.0071(13)
C26 0.0164(15) 0.039(2) 0.0201(16) 0.0092(14) 0.0033(12) 0.0112(14)
C27 0.030(2) 0.066(3) 0.0203(18) 0.0051(17) 0.0002(15) 0.023(2)
C28 0.036(2) 0.071(3) 0.032(2) 0.019(2) 0.0065(16) 0.038(2)
C29 0.033(2) 0.061(3) 0.042(2) 0.028(2) 0.0166(17) 0.034(2)
C30 0.039(2) 0.047(2) 0.047(2) 0.0262(19) 0.0204(18) 0.0326(19)
C31 0.057(3) 0.027(2) 0.065(3) 0.0197(19) 0.036(2) 0.025(2)
C32 0.037(2) 0.0271(18) 0.0327(18) 0.0130(15) 0.0229(16) 0.0188(16)
C33 0.0305(18) 0.0234(17) 0.0217(16) 0.0063(13) 0.0142(14) 0.0108(14)
C35 0.0228(16) 0.0248(17) 0.0147(14) 0.0041(12) 0.0036(12) 0.0025(13)
C36 0.0189(16) 0.044(2) 0.0141(15) 0.0088(14) 0.0020(12) 0.0023(15)
C37 0.026(2) 0.050(3) 0.034(2) 0.0077(18) 0.0033(16) -0.0036(18)
C38 0.0142(16) 0.064(3) 0.0235(17) 0.0127(17) 0.0028(13) 0.0131(17)
C39 0.0261(19) 0.077(3) 0.033(2) 0.027(2) 0.0094(16) 0.033(2)
C40 0.0289(19) 0.057(3) 0.040(2) 0.0206(19) 0.0128(16) 0.0305(19)
C41 0.033(2) 0.035(2) 0.035(2) 0.0072(16) 0.0135(16) 0.0201(17)
C42 0.0252(17) 0.0237(17) 0.0298(17) 0.0124(14) 0.0119(14) 0.0142(14)
S50 0.0212(4) 0.0248(4) 0.0198(4) 0.0098(3) 0.0010(3) 0.0063(3)
C50 0.0172(15) 0.0233(16) 0.0188(15) 0.0052(12) 0.0034(12) 0.0099(13)
N50 0.0263(15) 0.0375(17) 0.0248(15) 0.0136(13) 0.0045(12) 0.0176(13)
S60 0.0311(4) 0.0216(4) 0.0237(4) 0.0066(3) 0.0097(3) 0.0067(3)
C60 0.0209(16) 0.0267(17) 0.0193(15) 0.0052(13) 0.0036(13) 0.0133(14)
N60 0.0229(14) 0.0347(16) 0.0223(14) 0.0115(12) 0.0082(12) 0.0134(13)
Cl1 0.0309(5) 0.0358(5) 0.0368(5) 0.0162(4) 0.0103(4) 0.0151(4)
O11 0.0498(18) 0.065(2) 0.0355(16) 0.0246(15) 0.0088(13) 0.0272(16)
O12 0.0394(17) 0.066(2) 0.063(2) 0.0404(17) 0.0218(15) 0.0236(16)
O13 0.056(2) 0.074(3) 0.0405(18) 0.0134(17) -0.0049(16) -0.0062(19)
O14 0.115(4) 0.089(3) 0.092(3) 0.044(3) 0.051(3) 0.080(3)
Cl2 0.0384(5) 0.0318(5) 0.0349(5) 0.0029(4) 0.0042(4) 0.0126(4)
O21 0.0400(16) 0.0324(15) 0.0427(16) -0.0006(12) -0.0021(13) 0.0062(13)
O22 0.0384(16) 0.0480(17) 0.0257(14) -0.0014(12) 0.0034(12) 0.0076(13)
O23 0.053(2) 0.0496(19) 0.070(2) 0.0020(17) 0.0040(17) 0.0286(17)
O24 0.061(2) 0.0469(18) 0.0452(18) 0.0199(14) 0.0164(15) 0.0195(16)
O50 0.030(3) 0.064(4) 0.019(2) 0.016(3) -0.009(2) -0.015(3)
O60 0.044(3) 0.015(2) 0.020(2) -0.0056(18) 0.020(2) -0.015(2)

loop_
_atom_type_symbol
_atom_type_description
_atom_type_scat_dispersion_real
_atom_type_scat_dispersion_imag
_atom_type_scat_source
C C 0.0033 0.0016 'International Tables Vol C Tables 4.2.6.8 and 6.1.1.4'
H H 0.0000 0.0000 'International Tables Vol C Tables 4.2.6.8 and 6.1.1.4'
N N 0.0061 0.0033 'International Tables Vol C Tables 4.2.6.8 and 6.1.1.4'
O O 0.0106 0.0060 'International Tables Vol C Tables 4.2.6.8 and 6.1.1.4'
S S 0.1246 0.1234 'International Tables Vol C Tables 4.2.6.8 and 6.1.1.4'
Cl Cl 0.1484 0.1585 'International Tables Vol C Tables 4.2.6.8 and 6.1.1.4'
Cu Cu 0.3201 1.2651 'International Tables Vol C Tables 4.2.6.8 and 6.1.1.4'

loop_
_geom_angle_atom_site_label_1
_geom_angle_atom_site_label_2
_geom_angle_atom_site_label_3
_geom_angle
_geom_angle_site_symmetry_1
_geom_angle_site_symmetry_3
_geom_angle_publ_flag
N6 Cu1 N1 92.41(11) . . ?
N6 Cu1 N5 80.93(11) . . ?
N1 Cu1 N5 153.57(11) . . ?
N6 Cu1 N4 154.66(11) . . ?
N1 Cu1 N4 80.16(11) . . ?
N5 Cu1 N4 94.96(11) . . ?
N6 Cu1 S50 109.97(8) . . ?
N1 Cu1 S50 109.69(8) . . ?
N5 Cu1 S50 96.58(8) . . ?
N4 Cu1 S50 95.32(8) . . ?
N2 Cu2 N7 92.16(11) . . ?
N2 Cu2 N9 156.10(11) . . ?
N7 Cu2 N9 81.32(11) . . ?
N2 Cu2 N10 80.75(11) . . ?
N7 Cu2 N10 152.74(11) . . ?
N9 Cu2 N10 94.54(11) . . ?
N2 Cu2 S60 101.21(8) . . ?
N7 Cu2 S60 106.90(8) . . ?
N9 Cu2 S60 102.69(8) . . ?
N10 Cu2 S60 100.31(8) . . ?
C5 N1 N2 106.1(3) . . ?
C5 N1 Cu1 112.9(2) . . ?
N2 N1 Cu1 132.5(2) . . ?
C3 N2 N1 106.1(2) . . ?
C3 N2 Cu2 113.9(2) . . ?
N1 N2 Cu2 135.1(2) . . ?
C3 N3 C5 100.4(3) . . ?
C6 N4 C8 123.8(3) . . ?
C6 N4 Cu1 116.4(2) . . ?
C8 N4 Cu1 119.5(2) . . ?
C12 N5 C10 123.5(3) . . ?
C12 N5 Cu1 115.5(2) . . ?
C10 N5 Cu1 121.0(2) . . ?
C13 N6 N7 106.3(2) . . ?
C13 N6 Cu1 112.6(2) . . ?
N7 N6 Cu1 134.5(2) . . ?
C15 N7 N6 105.9(3) . . ?
C15 N7 Cu2 111.3(2) . . ?
N6 N7 Cu2 132.9(2) . . ?
C15 N8 C13 101.1(3) . . ?
C16 N9 C18 121.1(3) . . ?
C16 N9 Cu2 114.8(2) . . ?
C18 N9 Cu2 123.2(2) . . ?
C22 N10 C20 121.5(3) . . ?
C22 N10 Cu2 115.9(2) . . ?
C20 N10 Cu2 122.4(2) . . ?
N2 C3 N3 113.8(3) . . ?
N2 C3 C22 115.8(3) . . ?
N3 C3 C22 129.7(3) . . ?
N1 C5 N3 113.4(3) . . ?
N1 C5 C6 115.9(3) . . ?
N3 C5 C6 129.9(3) . . ?
N4 C6 C5 112.2(3) . . ?
N4 C6 C7 127.9(3) . . ?
C5 C6 C7 119.9(3) . . ?
N4 C8 C9 111.2(3) . . ?
C8 C9 C10 118.1(3) . . ?
N5 C10 C9 111.8(3) . . ?
N5 C12 C13 113.0(3) . . ?
N5 C12 C11 127.2(3) . . ?
C13 C12 C11 119.8(3) . . ?
N6 C13 N8 113.1(3) . . ?
N6 C13 C12 116.0(3) . . ?
N8 C13 C12 130.4(3) . . ?
N7 C15 N8 113.6(3) . . ?
N7 C15 C16 115.8(3) . . ?
N8 C15 C16 129.5(3) . . ?
N9 C16 C15 113.8(3) . . ?
N9 C16 C17 125.6(3) . . ?
C15 C16 C17 120.5(3) . . ?
N9 C18 C19 112.7(3) . . ?
C18 C19 C20 116.7(3) . . ?
N10 C20 C19 111.8(3) . . ?
N10 C22 C3 112.7(3) . . ?
N10 C22 C21 126.9(3) . . ?
C3 C22 C21 120.2(3) . . ?
N11 Cu3 N16 91.50(11) . . ?
N11 Cu3 N14 80.13(11) . . ?
N16 Cu3 N14 146.40(11) . . ?
N11 Cu3 N15 150.78(11) . . ?
N16 Cu3 N15 79.73(12) . . ?
N14 Cu3 N15 91.83(12) . . ?
N11 Cu3 N60 102.85(11) . 1_455 ?
N16 Cu3 N60 112.43(11) . 1_455 ?
N14 Cu3 N60 101.17(12) . 1_455 ?
N15 Cu3 N60 106.27(12) . 1_455 ?
N17 Cu4 N12 91.84(11) . . ?
N17 Cu4 N20 152.40(11) . . ?
N12 Cu4 N20 80.25(11) . . ?
N17 Cu4 N19 79.84(12) . . ?
N12 Cu4 N19 147.18(11) . . ?
N20 Cu4 N19 92.54(12) . . ?
N17 Cu4 N50 101.53(11) . . ?
N12 Cu4 N50 111.04(11) . . ?
N20 Cu4 N50 105.99(12) . . ?
N19 Cu4 N50 101.74(12) . . ?
C25 N11 N12 105.6(3) . . ?
C25 N11 Cu3 113.1(2) . . ?
N12 N11 Cu3 135.4(2) . . ?
C23 N12 N11 106.0(2) . . ?
C23 N12 Cu4 110.9(2) . . ?
N11 N12 Cu4 132.1(2) . . ?
C23 N13 C25 101.0(3) . . ?
C26 N14 C28 122.2(3) . . ?
C26 N14 Cu3 115.9(2) . . ?
C28 N14 Cu3 121.9(2) . . ?
C32 N15 C30 121.7(3) . . ?
C32 N15 Cu3 116.0(2) . . ?
C30 N15 Cu3 122.2(3) . . ?
C33 N16 N17 105.8(3) . . ?
C33 N16 Cu3 112.4(2) . . ?
N17 N16 Cu3 132.7(2) . . ?
C35 N17 N16 106.3(3) . . ?
C35 N17 Cu4 113.3(2) . . ?
N16 N17 Cu4 134.9(2) . . ?
C35 N18 C33 100.6(3) . . ?
C36 N19 C38 121.6(3) . . ?
C36 N19 Cu4 116.8(2) . . ?
C38 N19 Cu4 121.1(3) . . ?
C42 N20 C40 120.9(3) . . ?
C42 N20 Cu4 115.3(2) . . ?
C40 N20 Cu4 123.0(2) . . ?
N12 C23 N13 113.7(3) . . ?
N12 C23 C42 116.6(3) . . ?
N13 C23 C42 128.8(3) . . ?
N11 C25 N13 113.6(3) . . ?
N11 C25 C26 115.6(3) . . ?
N13 C25 C26 130.2(3) . . ?
N14 C26 C25 113.5(3) . . ?
N14 C26 C27 127.1(3) . . ?
C25 C26 C27 119.4(3) . . ?
N14 C28 C29 111.7(3) . . ?
C30 C29 C28 117.2(3) . . ?
N15 C30 C29 111.6(3) . . ?
N15 C32 C33 112.8(3) . . ?
N15 C32 C31 127.2(4) . . ?
C33 C32 C31 120.0(4) . . ?
N16 C33 N18 113.8(3) . . ?
N16 C33 C32 116.2(3) . . ?
N18 C33 C32 129.2(3) . . ?
N17 C35 N18 113.4(3) . . ?
N17 C35 C36 116.2(3) . . ?
N18 C35 C36 129.6(3) . . ?
N19 C36 C35 112.8(3) . . ?
N19 C36 C37 126.8(4) . . ?
C35 C36 C37 120.3(4) . . ?
N19 C38 C39 111.4(3) . . ?
C38 C39 C40 115.1(3) . . ?
N20 C40 C39 110.8(3) . . ?
N20 C42 C23 112.9(3) . . ?
N20 C42 C41 126.8(3) . . ?
C23 C42 C41 120.2(3) . . ?
C50 S50 Cu1 95.51(12) . . ?
N50 C50 S50 178.9(3) . . ?
C50 N50 Cu4 175.3(3) . . ?
C60 S60 Cu2 95.58(12) . . ?
N60 C60 S60 178.2(3) . . ?
C60 N60 Cu3 166.5(3) . 1_655 ?
O14 Cl1 O11 112.0(2) . . ?
O14 Cl1 O12 112.3(2) . . ?
O11 Cl1 O12 111.42(19) . . ?
O14 Cl1 O13 107.7(3) . . ?
O11 Cl1 O13 106.7(2) . . ?
O12 Cl1 O13 106.3(2) . . ?
O23 Cl2 O24 109.6(2) . . ?
O23 Cl2 O22 111.6(2) . . ?
O24 Cl2 O22 107.46(19) . . ?
O23 Cl2 O21 109.6(2) . . ?
O24 Cl2 O21 108.0(2) . . ?
O22 Cl2 O21 110.51(18) . . ?

loop_
_geom_bond_atom_site_label_1
_geom_bond_atom_site_label_2
_geom_bond_distance
_geom_bond_site_symmetry_2
_geom_bond_publ_flag
Cu1 N6 1.957(3) . ?
Cu1 N1 1.962(3) . ?
Cu1 N5 1.998(3) . ?
Cu1 N4 2.010(3) . ?
Cu1 S50 2.5073(10) . ?
Cu2 N2 1.947(3) . ?
Cu2 N7 1.967(3) . ?
Cu2 N9 1.986(3) . ?
Cu2 N10 2.002(3) . ?
Cu2 S60 2.5945(11) . ?
N1 C5 1.332(4) . ?
N1 N2 1.341(4) . ?
N2 C3 1.326(4) . ?
N3 C3 1.352(4) . ?
N3 C5 1.354(4) . ?
N4 C6 1.276(4) . ?
N4 C8 1.473(4) . ?
N5 C12 1.286(4) . ?
N5 C10 1.462(4) . ?
N6 C13 1.328(4) . ?
N6 N7 1.336(4) . ?
N7 C15 1.328(4) . ?
N8 C15 1.338(4) . ?
N8 C13 1.346(4) . ?
N9 C16 1.275(4) . ?
N9 C18 1.471(4) . ?
N10 C22 1.283(4) . ?
N10 C20 1.473(4) . ?
C3 C22 1.480(4) . ?
C5 C6 1.472(4) . ?
C6 C7 1.489(4) . ?
C8 C9 1.509(5) . ?
C9 C10 1.518(5) . ?
C11 C12 1.484(4) . ?
C12 C13 1.473(4) . ?
C15 C16 1.474(4) . ?
C16 C17 1.479(4) . ?
C18 C19 1.501(5) . ?
C19 C20 1.522(5) . ?
C21 C22 1.483(5) . ?
Cu3 N11 1.971(3) . ?
Cu3 N16 1.983(3) . ?
Cu3 N14 2.003(3) . ?
Cu3 N15 2.023(3) . ?
Cu3 N60 2.089(3) 1_455 ?
Cu4 N17 1.977(3) . ?
Cu4 N12 1.982(3) . ?
Cu4 N20 2.012(3) . ?
Cu4 N19 2.018(3) . ?
Cu4 N50 2.079(3) . ?
N11 C25 1.325(4) . ?
N11 N12 1.340(4) . ?
N12 C23 1.326(4) . ?
N13 C23 1.331(4) . ?
N13 C25 1.342(4) . ?
N14 C26 1.275(5) . ?
N14 C28 1.474(4) . ?
N15 C32 1.282(5) . ?
N15 C30 1.469(4) . ?
N16 C33 1.331(4) . ?
N16 N17 1.335(4) . ?
N17 C35 1.332(4) . ?
N18 C35 1.346(5) . ?
N18 C33 1.347(5) . ?
N19 C36 1.269(5) . ?
N19 C38 1.468(4) . ?
N20 C42 1.274(5) . ?
N20 C40 1.475(4) . ?
C23 C42 1.473(4) . ?
C25 C26 1.471(4) . ?
C26 C27 1.488(5) . ?
C28 C29 1.519(6) . ?
C29 C30 1.507(6) . ?
C31 C32 1.489(5) . ?
C32 C33 1.471(5) . ?
C35 C36 1.480(5) . ?
C36 C37 1.489(5) . ?
C38 C39 1.513(6) . ?
C39 C40 1.521(6) . ?
C41 C42 1.484(5) . ?
S50 C50 1.639(3) . ?
C50 N50 1.149(4) . ?
S60 C60 1.641(4) . ?
C60 N60 1.154(4) . ?
N60 Cu3 2.089(3) 1_655 ?
Cl1 O14 1.408(4) . ?
Cl1 O11 1.420(3) . ?
Cl1 O12 1.425(3) . ?
Cl1 O13 1.441(3) . ?
Cl2 O23 1.429(3) . ?
Cl2 O24 1.431(3) . ?
Cl2 O22 1.432(3) . ?
Cl2 O21 1.433(3) . ?

loop_
_geom_torsion_atom_site_label_1
_geom_torsion_atom_site_label_2
_geom_torsion_atom_site_label_3
_geom_torsion_atom_site_label_4
_geom_torsion
_geom_torsion_site_symmetry_1
_geom_torsion_site_symmetry_2
_geom_torsion_site_symmetry_3
_geom_torsion_site_symmetry_4
_geom_torsion_publ_flag
N6 Cu1 N1 C5 -145.4(2) . . . . ?
N5 Cu1 N1 C5 -71.1(3) . . . . ?
N4 Cu1 N1 C5 10.2(2) . . . . ?
S50 Cu1 N1 C5 102.3(2) . . . . ?
N6 Cu1 N1 N2 -2.6(3) . . . . ?
N5 Cu1 N1 N2 71.7(4) . . . . ?
N4 Cu1 N1 N2 153.0(3) . . . . ?
S50 Cu1 N1 N2 -114.9(3) . . . . ?
C5 N1 N2 C3 0.1(3) . . . . ?
Cu1 N1 N2 C3 -144.5(2) . . . . ?
C5 N1 N2 Cu2 152.6(2) . . . . ?
Cu1 N1 N2 Cu2 8.0(4) . . . . ?
N7 Cu2 N2 C3 145.6(2) . . . . ?
N9 Cu2 N2 C3 72.3(4) . . . . ?
N10 Cu2 N2 C3 -7.9(2) . . . . ?
S60 Cu2 N2 C3 -106.7(2) . . . . ?
N7 Cu2 N2 N1 -5.4(3) . . . . ?
N9 Cu2 N2 N1 -78.7(4) . . . . ?
N10 Cu2 N2 N1 -158.9(3) . . . . ?
S60 Cu2 N2 N1 102.3(3) . . . . ?
N6 Cu1 N4 C6 73.3(4) . . . . ?
N1 Cu1 N4 C6 -1.2(2) . . . . ?
N5 Cu1 N4 C6 152.6(2) . . . . ?
S50 Cu1 N4 C6 -110.3(2) . . . . ?
N6 Cu1 N4 C8 -112.2(3) . . . . ?
N1 Cu1 N4 C8 173.2(2) . . . . ?
N5 Cu1 N4 C8 -33.0(2) . . . . ?
S50 Cu1 N4 C8 64.1(2) . . . . ?
N6 Cu1 N5 C12 6.8(2) . . . . ?
N1 Cu1 N5 C12 -70.1(4) . . . . ?
N4 Cu1 N5 C12 -148.0(2) . . . . ?
S50 Cu1 N5 C12 116.1(2) . . . . ?
N6 Cu1 N5 C10 -173.6(3) . . . . ?
N1 Cu1 N5 C10 109.5(3) . . . . ?
N4 Cu1 N5 C10 31.6(3) . . . . ?
S50 Cu1 N5 C10 -64.3(3) . . . . ?
N1 Cu1 N6 C13 142.2(2) . . . . ?
N5 Cu1 N6 C13 -12.1(2) . . . . ?
N4 Cu1 N6 C13 70.3(3) . . . . ?
S50 Cu1 N6 C13 -105.9(2) . . . . ?
N1 Cu1 N6 N7 -4.5(3) . . . . ?
N5 Cu1 N6 N7 -158.7(3) . . . . ?
N4 Cu1 N6 N7 -76.4(4) . . . . ?
S50 Cu1 N6 N7 107.5(3) . . . . ?
C13 N6 N7 C15 0.0(3) . . . . ?
Cu1 N6 N7 C15 148.1(2) . . . . ?
C13 N6 N7 Cu2 -141.3(2) . . . . ?
Cu1 N6 N7 Cu2 6.8(4) . . . . ?
N2 Cu2 N7 C15 -141.6(2) . . . . ?
N9 Cu2 N7 C15 15.3(2) . . . . ?
N10 Cu2 N7 C15 -67.7(3) . . . . ?
S60 Cu2 N7 C15 116.0(2) . . . . ?
N2 Cu2 N7 N6 -1.8(3) . . . . ?
N9 Cu2 N7 N6 155.1(3) . . . . ?
N10 Cu2 N7 N6 72.0(4) . . . . ?
S60 Cu2 N7 N6 -104.2(3) . . . . ?
N2 Cu2 N9 C16 64.8(4) . . . . ?
N7 Cu2 N9 C16 -10.7(2) . . . . ?
N10 Cu2 N9 C16 142.2(2) . . . . ?
S60 Cu2 N9 C16 -116.2(2) . . . . ?
N2 Cu2 N9 C18 -104.1(3) . . . . ?
N7 Cu2 N9 C18 -179.6(3) . . . . ?
N10 Cu2 N9 C18 -26.8(3) . . . . ?
S60 Cu2 N9 C18 74.9(3) . . . . ?
N2 Cu2 N10 C22 3.3(2) . . . . ?
N7 Cu2 N10 C22 -73.3(3) . . . . ?
N9 Cu2 N10 C22 -153.1(2) . . . . ?
S60 Cu2 N10 C22 103.1(2) . . . . ?
N2 Cu2 N10 C20 178.2(2) . . . . ?
N7 Cu2 N10 C20 101.7(3) . . . . ?
N9 Cu2 N10 C20 21.8(2) . . . . ?
S60 Cu2 N10 C20 -82.0(2) . . . . ?
N1 N2 C3 N3 -1.2(3) . . . . ?
Cu2 N2 C3 N3 -160.3(2) . . . . ?
N1 N2 C3 C22 170.3(2) . . . . ?
Cu2 N2 C3 C22 11.2(3) . . . . ?
C5 N3 C3 N2 1.7(3) . . . . ?
C5 N3 C3 C22 -168.3(3) . . . . ?
N2 N1 C5 N3 1.1(3) . . . . ?
Cu1 N1 C5 N3 153.4(2) . . . . ?
N2 N1 C5 C6 -169.5(2) . . . . ?
Cu1 N1 C5 C6 -17.2(3) . . . . ?
C3 N3 C5 N1 -1.7(3) . . . . ?
C3 N3 C5 C6 167.2(3) . . . . ?
C8 N4 C6 C5 178.7(3) . . . . ?
Cu1 N4 C6 C5 -7.2(3) . . . . ?
C8 N4 C6 C7 -0.6(5) . . . . ?
Cu1 N4 C6 C7 173.6(3) . . . . ?
N1 C5 C6 N4 16.2(4) . . . . ?
N3 C5 C6 N4 -152.5(3) . . . . ?
N1 C5 C6 C7 -164.5(3) . . . . ?
N3 C5 C6 C7 26.8(5) . . . . ?
C6 N4 C8 C9 -134.7(3) . . . . ?
Cu1 N4 C8 C9 51.3(3) . . . . ?
N4 C8 C9 C10 -67.2(4) . . . . ?
C12 N5 C10 C9 131.5(3) . . . . ?
Cu1 N5 C10 C9 -48.0(4) . . . . ?
C8 C9 C10 N5 65.3(4) . . . . ?
C10 N5 C12 C13 179.9(3) . . . . ?
Cu1 N5 C12 C13 -0.5(4) . . . . ?
C10 N5 C12 C11 -0.7(5) . . . . ?
Cu1 N5 C12 C11 178.9(3) . . . . ?
N7 N6 C13 N8 -1.1(3) . . . . ?
Cu1 N6 C13 N8 -157.0(2) . . . . ?
N7 N6 C13 C12 171.5(3) . . . . ?
Cu1 N6 C13 C12 15.6(3) . . . . ?
C15 N8 C13 N6 1.8(3) . . . . ?
C15 N8 C13 C12 -169.5(3) . . . . ?
N5 C12 C13 N6 -10.1(4) . . . . ?
C11 C12 C13 N6 170.5(3) . . . . ?
N5 C12 C13 N8 160.9(3) . . . . ?
C11 C12 C13 N8 -18.5(5) . . . . ?
N6 N7 C15 N8 1.2(3) . . . . ?
Cu2 N7 C15 N8 151.7(2) . . . . ?
N6 N7 C15 C16 -168.3(3) . . . . ?
Cu2 N7 C15 C16 -17.8(3) . . . . ?
C13 N8 C15 N7 -1.8(3) . . . . ?
C13 N8 C15 C16 165.9(3) . . . . ?
C18 N9 C16 C15 173.2(3) . . . . ?
Cu2 N9 C16 C15 4.1(4) . . . . ?
C18 N9 C16 C17 -3.2(5) . . . . ?
Cu2 N9 C16 C17 -172.4(3) . . . . ?
N7 C15 C16 N9 9.4(4) . . . . ?
N8 C15 C16 N9 -158.1(3) . . . . ?
N7 C15 C16 C17 -173.9(3) . . . . ?
N8 C15 C16 C17 18.6(5) . . . . ?
C16 N9 C18 C19 -176.4(3) . . . . ?
Cu2 N9 C18 C19 -8.1(4) . . . . ?
N9 C18 C19 C20 63.0(4) . . . . ?
C22 N10 C20 C19 -168.7(3) . . . . ?
Cu2 N10 C20 C19 16.6(4) . . . . ?
C18 C19 C20 N10 -67.8(4) . . . . ?
C20 N10 C22 C3 -173.4(3) . . . . ?
Cu2 N10 C22 C3 1.6(3) . . . . ?
C20 N10 C22 C21 2.6(5) . . . . ?
Cu2 N10 C22 C21 177.6(3) . . . . ?
N2 C3 C22 N10 -8.5(4) . . . . ?
N3 C3 C22 N10 161.4(3) . . . . ?
N2 C3 C22 C21 175.3(3) . . . . ?
N3 C3 C22 C21 -14.9(5) . . . . ?
N16 Cu3 N11 C25 -135.6(2) . . . . ?
N14 Cu3 N11 C25 11.7(2) . . . . ?
N15 Cu3 N11 C25 -64.1(3) . . . . ?
N60 Cu3 N11 C25 111.0(2) 1_455 . . . ?
N16 Cu3 N11 N12 12.6(3) . . . . ?
N14 Cu3 N11 N12 159.8(3) . . . . ?
N15 Cu3 N11 N12 84.0(4) . . . . ?
N60 Cu3 N11 N12 -100.8(3) 1_455 . . . ?
C25 N11 N12 C23 0.2(3) . . . . ?
Cu3 N11 N12 C23 -149.5(3) . . . . ?
C25 N11 N12 Cu4 139.7(3) . . . . ?
Cu3 N11 N12 Cu4 -10.0(5) . . . . ?
N17 Cu4 N12 C23 135.8(2) . . . . ?
N20 Cu4 N12 C23 -17.6(2) . . . . ?
N19 Cu4 N12 C23 61.9(3) . . . . ?
N50 Cu4 N12 C23 -121.1(2) . . . . ?
N17 Cu4 N12 N11 -2.2(3) . . . . ?
N20 Cu4 N12 N11 -155.6(3) . . . . ?
N19 Cu4 N12 N11 -76.2(4) . . . . ?
N50 Cu4 N12 N11 100.9(3) . . . . ?
N11 Cu3 N14 C26 -7.6(3) . . . . ?
N16 Cu3 N14 C26 70.1(4) . . . . ?
N15 Cu3 N14 C26 144.1(3) . . . . ?
N60 Cu3 N14 C26 -108.9(3) 1_455 . . . ?
N11 Cu3 N14 C28 175.8(3) . . . . ?
N16 Cu3 N14 C28 -106.5(3) . . . . ?
N15 Cu3 N14 C28 -32.4(3) . . . . ?
N60 Cu3 N14 C28 74.5(3) 1_455 . . . ?
N11 Cu3 N15 C32 -66.3(4) . . . . ?
N16 Cu3 N15 C32 8.1(3) . . . . ?
N14 Cu3 N15 C32 -139.2(3) . . . . ?
N60 Cu3 N15 C32 118.6(3) 1_455 . . . ?
N11 Cu3 N15 C30 109.4(3) . . . . ?
N16 Cu3 N15 C30 -176.2(3) . . . . ?
N14 Cu3 N15 C30 36.5(3) . . . . ?
N60 Cu3 N15 C30 -65.7(3) 1_455 . . . ?
N11 Cu3 N16 C33 137.7(2) . . . . ?
N14 Cu3 N16 C33 63.4(3) . . . . ?
N15 Cu3 N16 C33 -14.3(2) . . . . ?
N60 Cu3 N16 C33 -117.8(2) 1_455 . . . ?
N11 Cu3 N16 N17 -3.9(3) . . . . ?
N14 Cu3 N16 N17 -78.2(4) . . . . ?
N15 Cu3 N16 N17 -155.8(3) . . . . ?
N60 Cu3 N16 N17 100.7(3) 1_455 . . . ?
C33 N16 N17 C35 -0.1(3) . . . . ?
Cu3 N16 N17 C35 143.2(2) . . . . ?
C33 N16 N17 Cu4 -150.9(3) . . . . ?
Cu3 N16 N17 Cu4 -7.6(5) . . . . ?
N12 Cu4 N17 C35 -138.6(2) . . . . ?
N20 Cu4 N17 C35 -66.3(3) . . . . ?
N19 Cu4 N17 C35 9.5(2) . . . . ?
N50 Cu4 N17 C35 109.5(2) . . . . ?
N12 Cu4 N17 N16 10.7(3) . . . . ?
N20 Cu4 N17 N16 83.0(4) . . . . ?
N19 Cu4 N17 N16 158.8(3) . . . . ?
N50 Cu4 N17 N16 -101.2(3) . . . . ?
N17 Cu4 N19 C36 -5.8(2) . . . . ?
N12 Cu4 N19 C36 71.7(3) . . . . ?
N20 Cu4 N19 C36 147.5(3) . . . . ?
N50 Cu4 N19 C36 -105.6(3) . . . . ?
N17 Cu4 N19 C38 -178.2(3) . . . . ?
N12 Cu4 N19 C38 -100.7(3) . . . . ?
N20 Cu4 N19 C38 -24.9(3) . . . . ?
N50 Cu4 N19 C38 82.0(3) . . . . ?
N17 Cu4 N20 C42 -62.3(4) . . . . ?
N12 Cu4 N20 C42 12.8(2) . . . . ?
N19 Cu4 N20 C42 -135.0(3) . . . . ?
N50 Cu4 N20 C42 122.0(3) . . . . ?
N17 Cu4 N20 C40 107.9(3) . . . . ?
N12 Cu4 N20 C40 -177.1(3) . . . . ?
N19 Cu4 N20 C40 35.1(3) . . . . ?
N50 Cu4 N20 C40 -67.8(3) . . . . ?
N11 N12 C23 N13 -1.0(4) . . . . ?
Cu4 N12 C23 N13 -150.0(2) . . . . ?
N11 N12 C23 C42 169.4(3) . . . . ?
Cu4 N12 C23 C42 20.5(3) . . . . ?
C25 N13 C23 N12 1.3(4) . . . . ?
C25 N13 C23 C42 -167.7(3) . . . . ?
N12 N11 C25 N13 0.7(4) . . . . ?
Cu3 N11 C25 N13 158.0(2) . . . . ?
N12 N11 C25 C26 -171.5(3) . . . . ?
Cu3 N11 C25 C26 -14.1(4) . . . . ?
C23 N13 C25 N11 -1.2(4) . . . . ?
C23 N13 C25 C26 169.5(3) . . . . ?
C28 N14 C26 C25 178.8(3) . . . . ?
Cu3 N14 C26 C25 2.2(4) . . . . ?
C28 N14 C26 C27 1.0(6) . . . . ?
Cu3 N14 C26 C27 -175.5(3) . . . . ?
N11 C25 C26 N14 8.0(5) . . . . ?
N13 C25 C26 N14 -162.6(3) . . . . ?
N11 C25 C26 C27 -174.1(3) . . . . ?
N13 C25 C26 C27 15.4(6) . . . . ?
C26 N14 C28 C29 175.5(4) . . . . ?
Cu3 N14 C28 C29 -8.1(5) . . . . ?
N14 C28 C29 C30 66.3(5) . . . . ?
C32 N15 C30 C29 177.0(3) . . . . ?
Cu3 N15 C30 C29 1.5(4) . . . . ?
C28 C29 C30 N15 -62.1(4) . . . . ?
C30 N15 C32 C33 -176.3(3) . . . . ?
Cu3 N15 C32 C33 -0.6(4) . . . . ?
C30 N15 C32 C31 1.9(6) . . . . ?
Cu3 N15 C32 C31 177.6(3) . . . . ?
N17 N16 C33 N18 -0.6(4) . . . . ?
Cu3 N16 C33 N18 -152.2(2) . . . . ?
N17 N16 C33 C32 170.2(3) . . . . ?
Cu3 N16 C33 C32 18.6(4) . . . . ?
C35 N18 C33 N16 1.0(4) . . . . ?
C35 N18 C33 C32 -168.3(3) . . . . ?
N15 C32 C33 N16 -12.1(4) . . . . ?
C31 C32 C33 N16 169.6(3) . . . . ?
N15 C32 C33 N18 157.0(3) . . . . ?
C31 C32 C33 N18 -21.3(5) . . . . ?
N16 N17 C35 N18 0.8(4) . . . . ?
Cu4 N17 C35 N18 158.7(2) . . . . ?
N16 N17 C35 C36 -169.8(3) . . . . ?
Cu4 N17 C35 C36 -12.0(3) . . . . ?
C33 N18 C35 N17 -1.1(4) . . . . ?
C33 N18 C35 C36 168.0(3) . . . . ?
C38 N19 C36 C35 173.4(3) . . . . ?
Cu4 N19 C36 C35 1.1(4) . . . . ?
C38 N19 C36 C37 -2.7(5) . . . . ?
Cu4 N19 C36 C37 -175.0(3) . . . . ?
N17 C35 C36 N19 7.3(4) . . . . ?
N18 C35 C36 N19 -161.6(3) . . . . ?
N17 C35 C36 C37 -176.3(3) . . . . ?
N18 C35 C36 C37 14.8(5) . . . . ?
C36 N19 C38 C39 169.2(3) . . . . ?
Cu4 N19 C38 C39 -18.8(4) . . . . ?
N19 C38 C39 C40 73.4(4) . . . . ?
C42 N20 C40 C39 170.1(3) . . . . ?
Cu4 N20 C40 C39 0.5(4) . . . . ?
C38 C39 C40 N20 -62.4(4) . . . . ?
C40 N20 C42 C23 -175.7(3) . . . . ?
Cu4 N20 C42 C23 -5.3(4) . . . . ?
C40 N20 C42 C41 2.5(5) . . . . ?
Cu4 N20 C42 C41 172.8(3) . . . . ?
N12 C23 C42 N20 -10.4(4) . . . . ?
N13 C23 C42 N20 158.3(3) . . . . ?
N12 C23 C42 C41 171.3(3) . . . . ?
N13 C23 C42 C41 -19.9(5) . . . . ?
N6 Cu1 S50 C50 -120.94(14) . . . . ?
N1 Cu1 S50 C50 -20.72(14) . . . . ?
N5 Cu1 S50 C50 156.35(14) . . . . ?
N4 Cu1 S50 C50 60.72(14) . . . . ?
Cu1 S50 C50 N50 -152(16) . . . . ?
S50 C50 N50 Cu4 -92(16) . . . . ?
N17 Cu4 N50 C50 162(3) . . . . ?
N12 Cu4 N50 C50 65(3) . . . . ?
N20 Cu4 N50 C50 -20(3) . . . . ?
N19 Cu4 N50 C50 -116(3) . . . . ?
N2 Cu2 S60 C60 79.17(14) . . . . ?
N7 Cu2 S60 C60 174.94(13) . . . . ?
N9 Cu2 S60 C60 -100.41(14) . . . . ?
N10 Cu2 S60 C60 -3.33(14) . . . . ?
Cu2 S60 C60 N60 19(10) . . . . ?
S60 C60 N60 Cu3 102(10) . . . 1_655 ?
